data_4330291
loop_
_publ_author_name
'Joanna Krakowiak'
'Daniel Lundberg'
'Ingmar Persson'

_publ_contact_author_address
;Department of Chemistry
Uppsala Biocenter
P.O. Box 7015
Swedish University of Agricultural Sciences
SE-750 07 Uppsala
SWEDEN
;
_publ_contact_author_email daniel.lundberg@kemi.slu.se
_publ_contact_author_name 'Daniel Lundberg'
_publ_contact_author_phone +46-18-671549
_publ_section_title
;
 A Coordination Chemistry Study of Hydrated and Solvated Cationic Vanadium
 Ions in Oxidation States +III, +IV, and +V in Solution and Solid State
;
_journal_name_full 'Inorganic Chemistry'
_journal_page_first 9598
_journal_page_last 9609
_journal_paper_doi 10.1021/ic300202f
_journal_volume 51
_journal_year 2012
_chemical_compound_source synthesized
_chemical_formula_moiety 'C8 H24 O6 S4 V, C F3 O3 S'
_chemical_formula_sum 'C9 H24 F3 O9 S5 V'
_chemical_formula_weight 544.52
_chemical_name_common 'tetrakis(dmso)dioxovanadium triflate'
_chemical_name_systematic 'tetrakis(dimethylsulfoxide)dioxovanadium(V) triflate'
_space_group_IT_number 14
_symmetry_cell_setting monoclinic
_symmetry_Int_Tables_number 14
_symmetry_space_group_name_Hall '-P 2ybc'
_symmetry_space_group_name_H-M 'P 1 21/c 1'
_atom_sites_solution_hydrogens geom
_atom_sites_solution_primary direct
_atom_sites_solution_secondary difmap
_audit_creation_method SHELXL-97
_cell_angle_alpha 90.00
_cell_angle_beta 92.291(4)
_cell_angle_gamma 90.00
_cell_formula_units_Z 4
_cell_length_a 13.756(3)
_cell_length_b 6.4360(12)
_cell_length_c 24.660(4)
_cell_measurement_reflns_used 1820
_cell_measurement_temperature 295(2)
_cell_measurement_theta_max 21.80
_cell_measurement_theta_min 2.81
_cell_volume 2181.5(7)
_computing_cell_refinement 'Bruker SMART'
_computing_data_collection 'Bruker SMART'
_computing_data_reduction 'Bruker SHELXTL'
_computing_molecular_graphics 'Bruker SHELXTL'
_computing_publication_material 'Bruker SHELXTL'
_computing_structure_refinement 'SHELXL-97 (Sheldrick, 2008)'
_computing_structure_solution 'SHELXS-97 (Sheldrick, 2008)'
_diffrn_ambient_temperature 295(2)
_diffrn_measured_fraction_theta_full 0.996
_diffrn_measured_fraction_theta_max 0.996
_diffrn_measurement_device_type 'CCD area detector'
_diffrn_measurement_method '\f and \w scans'
_diffrn_radiation_monochromator graphite
_diffrn_radiation_probe x-ray
_diffrn_radiation_type MoK\a
_diffrn_radiation_wavelength 0.71073
_diffrn_reflns_av_R_equivalents 0.1607
_diffrn_reflns_av_sigmaI/netI 0.2018
_diffrn_reflns_limit_h_max 10
_diffrn_reflns_limit_h_min -16
_diffrn_reflns_limit_k_max 7
_diffrn_reflns_limit_k_min -7
_diffrn_reflns_limit_l_max 29
_diffrn_reflns_limit_l_min -29
_diffrn_reflns_number 11340
_diffrn_reflns_theta_full 25.68
_diffrn_reflns_theta_max 25.68
_diffrn_reflns_theta_min 1.48
_diffrn_source 'fine-focus sealed tube'
_exptl_absorpt_coefficient_mu 0.995
_exptl_absorpt_correction_T_max 0.448
_exptl_absorpt_correction_T_min 0.420
_exptl_absorpt_correction_type multi-scan
_exptl_absorpt_process_details 'SADABS, Bruker (2003)'
_exptl_crystal_colour yellow
_exptl_crystal_density_diffrn 1.658
_exptl_crystal_description prism
_exptl_crystal_F_000 1120
_exptl_crystal_size_max 0.40
_exptl_crystal_size_mid 0.22
_exptl_crystal_size_min 0.20
_refine_diff_density_max 0.308
_refine_diff_density_min -0.377
_refine_diff_density_rms 0.083
_refine_ls_extinction_method none
_refine_ls_goodness_of_fit_ref 0.974
_refine_ls_hydrogen_treatment constr
_refine_ls_matrix_type full
_refine_ls_number_parameters 281
_refine_ls_number_reflns 4116
_refine_ls_number_restraints 0
_refine_ls_restrained_S_all 0.974
_refine_ls_R_factor_all 0.2107
_refine_ls_R_factor_gt 0.0793
_refine_ls_shift/su_max 0.000
_refine_ls_shift/su_mean 0.000
_refine_ls_structure_factor_coef Fsqd
_refine_ls_weighting_details 'calc w=1/[\s^2^(Fo^2^)+(0.0379P)^2^] where P=(Fo^2^+2Fc^2^)/3'
_refine_ls_weighting_scheme calc
_refine_ls_wR_factor_gt 0.1114
_refine_ls_wR_factor_ref 0.1466
_reflns_number_gt 1717
_reflns_number_total 4116
_reflns_threshold_expression I>2\s(I)
_cod_data_source_file ic300202f_si_002_4.cif
_cod_data_source_block vo2cf1m
_cod_original_sg_symbol_H-M 'P 21/c'
_cod_database_code 4330291

loop_
_symmetry_equiv_pos_as_xyz
'x, y, z'
'-x, y+1/2, -z+1/2'
'-x, -y, -z'
'x, -y-1/2, z-1/2'

loop_
_atom_site_label
_atom_site_type_symbol
_atom_site_fract_x
_atom_site_fract_y
_atom_site_fract_z
_atom_site_U_iso_or_equiv
_atom_site_adp_type
_atom_site_occupancy
_atom_site_symmetry_multiplicity
_atom_site_calc_flag
_atom_site_refinement_flags
_atom_site_disorder_assembly
_atom_site_disorder_group
V1 V 0.13569(9) 0.4449(2) 0.37340(5) 0.0392(4) Uani 1 1 d . . .
O11 O 0.0547(4) 0.3279(9) 0.4067(2) 0.079(2) Uani 1 1 d . A .
O12 O 0.1350(5) 0.3251(10) 0.3170(2) 0.090(2) Uani 1 1 d . A .
O13 O 0.0641(8) 0.6707(17) 0.3285(5) 0.049(3) Uani 0.548(6) 1 d P A 1
S13 S -0.0323(3) 0.7452(7) 0.3491(2) 0.0486(15) Uani 0.548(6) 1 d P A 1
O13B O 0.0356(9) 0.6785(17) 0.3681(5) 0.039(3) Uani 0.452(6) 1 d P A 2
S13B S -0.0032(4) 0.7442(7) 0.3112(2) 0.0390(16) Uani 0.452(6) 1 d P A 2
C131 C -0.0543(6) 0.9888(11) 0.3204(3) 0.062(3) Uani 1 1 d . . .
H13A H -0.0029 1.0823 0.3316 0.093 Uiso 1 1 calc R A 1
H13B H -0.1152 1.0414 0.3322 0.093 Uiso 1 1 calc R A 1
H13C H -0.0568 0.9772 0.2816 0.093 Uiso 1 1 calc R A 1
C132 C -0.1156(5) 0.5964(12) 0.3060(4) 0.070(3) Uani 1 1 d . . .
H13D H -0.1266 0.6677 0.2721 0.104 Uiso 1 1 calc R A 1
H13E H -0.1762 0.5805 0.3235 0.104 Uiso 1 1 calc R A 1
H13F H -0.0882 0.4619 0.2994 0.104 Uiso 1 1 calc R A 1
O14 O 0.1653(4) 0.6680(9) 0.4399(2) 0.077(2) Uani 1 1 d . A .
S14 S 0.09804(15) 0.6849(3) 0.48559(8) 0.0435(6) Uani 1 1 d . . .
C141 C 0.1233(6) 0.9370(11) 0.5125(3) 0.056(2) Uani 1 1 d . A .
H14A H 0.1902 0.9440 0.5251 0.084 Uiso 1 1 calc R . .
H14B H 0.0821 0.9633 0.5423 0.084 Uiso 1 1 calc R . .
H14C H 0.1112 1.0394 0.4848 0.084 Uiso 1 1 calc R . .
C142 C 0.1514(6) 0.5381(13) 0.5377(4) 0.075(3) Uani 1 1 d . A .
H14D H 0.1394 0.3934 0.5309 0.112 Uiso 1 1 calc R . .
H14E H 0.1241 0.5768 0.5715 0.112 Uiso 1 1 calc R . .
H14F H 0.2203 0.5630 0.5396 0.112 Uiso 1 1 calc R . .
O15 O 0.2521(4) 0.6530(9) 0.3475(2) 0.080(2) Uani 1 1 d . A .
S15 S 0.27896(17) 0.6661(4) 0.28923(8) 0.0608(7) Uani 1 1 d . . .
C151 C 0.3217(7) 0.9196(13) 0.2813(3) 0.078(3) Uani 1 1 d . A .
H15A H 0.2697 1.0161 0.2866 0.118 Uiso 1 1 calc R . .
H15B H 0.3451 0.9361 0.2454 0.118 Uiso 1 1 calc R . .
H15C H 0.3736 0.9458 0.3075 0.118 Uiso 1 1 calc R . .
C152 C 0.3926(7) 0.5413(16) 0.2873(4) 0.105(4) Uani 1 1 d . A .
H15D H 0.4359 0.5984 0.3149 0.157 Uiso 1 1 calc R . .
H15E H 0.4193 0.5623 0.2523 0.157 Uiso 1 1 calc R . .
H15F H 0.3844 0.3953 0.2935 0.157 Uiso 1 1 calc R . .
O16 O 0.2316(8) 0.2946(16) 0.4215(5) 0.042(3) Uani 0.548(6) 1 d P A 1
S16 S 0.3352(3) 0.2467(6) 0.40563(16) 0.0413(14) Uani 0.548(6) 1 d P A 1
O16B O 0.2633(10) 0.3082(19) 0.3898(5) 0.036(3) Uani 0.452(6) 1 d P A 2
S16B S 0.2951(4) 0.2432(7) 0.44802(19) 0.0369(16) Uani 0.452(6) 1 d P A 2
C161 C 0.3579(5) 0.0070(11) 0.4380(3) 0.051(2) Uani 1 1 d . . .
H16A H 0.3870 0.0310 0.4735 0.077 Uiso 1 1 calc R A 1
H16B H 0.4014 -0.0739 0.4170 0.077 Uiso 1 1 calc R A 1
H16C H 0.2978 -0.0668 0.4412 0.077 Uiso 1 1 calc R A 1
C162 C 0.4045(6) 0.4064(13) 0.4541(4) 0.086(3) Uani 1 1 d . . .
H16D H 0.3922 0.5505 0.4464 0.128 Uiso 1 1 calc R A 1
H16E H 0.4726 0.3781 0.4513 0.128 Uiso 1 1 calc R A 1
H16F H 0.3851 0.3752 0.4902 0.128 Uiso 1 1 calc R A 1
S3 S 0.37082(18) 0.6297(4) 0.12400(9) 0.0565(6) Uani 1 1 d . . .
O31 O 0.4600(4) 0.6644(9) 0.1536(2) 0.0783(19) Uani 1 1 d . . .
O32 O 0.2876(5) 0.6921(10) 0.1503(2) 0.091(2) Uani 1 1 d . . .
O33 O 0.3734(4) 0.6782(10) 0.0679(2) 0.0772(19) Uani 1 1 d . . .
C3 C 0.3579(8) 0.3515(16) 0.1233(4) 0.075(3) Uani 1 1 d . . .
F31 F 0.2804(5) 0.2895(10) 0.0971(3) 0.119(2) Uani 1 1 d . . .
F32 F 0.4334(5) 0.2632(9) 0.0999(3) 0.128(2) Uani 1 1 d . . .
F33 F 0.3592(5) 0.2716(9) 0.1725(3) 0.119(2) Uani 1 1 d . . .

loop_
_atom_site_aniso_label
_atom_site_aniso_U_11
_atom_site_aniso_U_22
_atom_site_aniso_U_33
_atom_site_aniso_U_23
_atom_site_aniso_U_13
_atom_site_aniso_U_12
V1 0.0367(8) 0.0426(8) 0.0379(8) -0.0019(7) -0.0024(6) -0.0004(7)
O11 0.086(5) 0.078(4) 0.076(4) -0.023(4) 0.038(4) -0.044(4)
O12 0.104(5) 0.116(6) 0.051(4) -0.033(4) 0.024(4) -0.059(4)
O13 0.037(7) 0.067(8) 0.044(7) -0.003(6) 0.011(6) 0.008(6)
S13 0.047(3) 0.057(3) 0.042(3) -0.002(2) 0.007(3) 0.005(2)
O13B 0.025(7) 0.046(7) 0.045(8) 0.010(7) -0.006(7) 0.024(6)
S13B 0.038(3) 0.044(3) 0.035(4) 0.003(2) 0.001(3) 0.004(2)
C131 0.060(6) 0.046(6) 0.079(6) -0.002(5) -0.006(5) 0.007(4)
C132 0.046(5) 0.051(6) 0.110(8) 0.012(6) -0.025(5) -0.008(4)
O14 0.087(5) 0.078(4) 0.069(4) -0.036(3) 0.039(4) -0.042(4)
S14 0.0446(12) 0.0483(14) 0.0375(11) -0.0067(10) 0.0019(10) -0.0048(10)
C141 0.067(6) 0.046(5) 0.054(5) -0.003(5) 0.005(5) -0.003(5)
C142 0.050(6) 0.061(6) 0.111(8) 0.018(6) -0.016(6) -0.001(5)
O15 0.090(5) 0.110(5) 0.042(3) -0.017(4) 0.017(3) -0.058(4)
S15 0.0682(16) 0.0768(17) 0.0376(12) -0.0018(12) 0.0038(12) -0.0279(14)
C151 0.109(8) 0.068(7) 0.058(6) 0.017(5) 0.005(6) -0.006(6)
C152 0.119(9) 0.115(9) 0.081(7) 0.002(7) 0.018(7) 0.052(8)
O16 0.038(8) 0.042(7) 0.046(8) 0.012(6) 0.007(7) 0.007(5)
S16 0.040(3) 0.042(2) 0.042(3) 0.0019(19) -0.001(2) 0.005(2)
O16B 0.024(8) 0.051(8) 0.032(8) 0.012(7) -0.005(7) 0.005(6)
S16B 0.031(3) 0.047(3) 0.032(3) 0.003(2) 0.002(2) 0.004(2)
C161 0.046(5) 0.049(6) 0.059(6) 0.006(4) 0.002(5) 0.010(4)
C162 0.067(6) 0.044(6) 0.142(9) -0.002(6) -0.040(7) -0.002(5)
S3 0.0474(14) 0.0762(18) 0.0457(13) -0.0037(13) 0.0009(12) -0.0050(13)
O31 0.068(4) 0.094(5) 0.071(4) 0.001(4) -0.022(4) -0.029(4)
O32 0.066(4) 0.127(6) 0.082(4) -0.002(4) 0.026(4) 0.024(4)
O33 0.080(5) 0.111(5) 0.041(3) 0.013(3) 0.010(3) -0.012(4)
C3 0.062(7) 0.093(8) 0.069(7) 0.004(7) 0.005(6) -0.005(7)
F31 0.107(5) 0.120(5) 0.125(5) 0.001(4) -0.055(4) -0.049(4)
F32 0.133(6) 0.075(4) 0.179(7) -0.023(4) 0.033(5) 0.009(4)
F33 0.138(6) 0.108(5) 0.108(5) 0.042(4) -0.024(4) -0.037(4)

loop_
_atom_type_symbol
_atom_type_description
_atom_type_scat_dispersion_real
_atom_type_scat_dispersion_imag
_atom_type_scat_source
C C 0.0033 0.0016 'International Tables Vol C Tables 4.2.6.8 and 6.1.1.4'
H H 0.0000 0.0000 'International Tables Vol C Tables 4.2.6.8 and 6.1.1.4'
O O 0.0106 0.0060 'International Tables Vol C Tables 4.2.6.8 and 6.1.1.4'
F F 0.0171 0.0103 'International Tables Vol C Tables 4.2.6.8 and 6.1.1.4'
S S 0.1246 0.1234 'International Tables Vol C Tables 4.2.6.8 and 6.1.1.4'
V V 0.3005 0.5294 'International Tables Vol C Tables 4.2.6.8 and 6.1.1.4'

loop_
_geom_angle_atom_site_label_1
_geom_angle_atom_site_label_2
_geom_angle_atom_site_label_3
_geom_angle
O12 V1 O11 103.9(3)
O12 V1 O16 105.4(4)
O11 V1 O16 85.7(4)
O12 V1 O16B 86.4(4)
O11 V1 O16B 108.3(4)
O16 V1 O16B 26.6(3)
O12 V1 O13B 108.8(4)
O11 V1 O13B 84.1(4)
O16 V1 O13B 145.7(5)
O16B V1 O13B 157.9(5)
O12 V1 O13 83.5(4)
O11 V1 O13 106.3(4)
O16 V1 O13 163.2(4)
O16B V1 O13 145.3(5)
O13B V1 O13 30.3(3)
O12 V1 O15 91.1(2)
O11 V1 O15 164.9(2)
O16 V1 O15 89.8(3)
O16B V1 O15 71.5(4)
O13B V1 O15 91.7(4)
O13 V1 O15 75.6(3)
O12 V1 O14 163.9(3)
O11 V1 O14 92.1(2)
O16 V1 O14 77.0(4)
O16B V1 O14 90.1(4)
O13B V1 O14 70.8(4)
O13 V1 O14 90.6(4)
O15 V1 O14 72.86(19)
S13 O13 V1 116.7(8)
O13 S13 C131 106.8(7)
O13 S13 C132 100.2(6)
C131 S13 C132 98.2(5)
S13B O13B V1 117.9(8)
S13 C131 H13A 109.5
S13 C131 H13B 109.5
H13A C131 H13B 109.5
S13 C131 H13C 109.5
H13A C131 H13C 109.5
H13B C131 H13C 109.5
S13 C132 H13D 109.5
S13 C132 H13E 109.5
H13D C132 H13E 109.5
S13 C132 H13F 109.5
H13D C132 H13F 109.5
H13E C132 H13F 109.5
S14 O14 V1 120.5(3)
O14 S14 C142 105.2(4)
O14 S14 C141 103.3(3)
C142 S14 C141 98.6(4)
S14 C141 H14A 109.5
S14 C141 H14B 109.5
H14A C141 H14B 109.5
S14 C141 H14C 109.5
H14A C141 H14C 109.5
H14B C141 H14C 109.5
S14 C142 H14D 109.5
S14 C142 H14E 109.5
H14D C142 H14E 109.5
S14 C142 H14F 109.5
H14D C142 H14F 109.5
H14E C142 H14F 109.5
S15 O15 V1 121.5(3)
O15 S15 C151 104.9(4)
O15 S15 C152 104.7(4)
C151 S15 C152 96.9(5)
S15 C151 H15A 109.5
S15 C151 H15B 109.5
H15A C151 H15B 109.5
S15 C151 H15C 109.5
H15A C151 H15C 109.5
H15B C151 H15C 109.5
S15 C152 H15D 109.5
S15 C152 H15E 109.5
H15D C152 H15E 109.5
S15 C152 H15F 109.5
H15D C152 H15F 109.5
H15E C152 H15F 109.5
S16 O16 V1 123.4(7)
O16 S16 C161 102.2(5)
O16 S16 C162 100.8(6)
C161 S16 C162 96.8(4)
S16B O16B V1 121.6(8)
S16 C161 H16A 109.5
S16 C161 H16B 109.5
H16A C161 H16B 109.5
S16 C161 H16C 109.5
H16A C161 H16C 109.5
H16B C161 H16C 109.5
S16 C162 H16D 109.5
S16 C162 H16E 109.5
H16D C162 H16E 109.5
S16 C162 H16F 109.5
H16D C162 H16F 109.5
H16E C162 H16F 109.5
O32 S3 O33 116.2(4)
O32 S3 O31 115.0(4)
O33 S3 O31 114.4(4)
O32 S3 C3 102.0(5)
O33 S3 C3 102.4(5)
O31 S3 C3 104.2(5)
F31 C3 F33 108.7(9)
F31 C3 F32 107.1(9)
F33 C3 F32 104.4(9)
F31 C3 S3 113.1(8)
F33 C3 S3 112.4(7)
F32 C3 S3 110.5(7)

loop_
_geom_bond_atom_site_label_1
_geom_bond_atom_site_label_2
_geom_bond_distance
V1 O12 1.590(5)
V1 O11 1.598(5)
V1 O16 1.990(12)
V1 O16B 1.990(14)
V1 O13B 2.039(12)
V1 O13 2.055(13)
V1 O15 2.202(5)
V1 O14 2.206(5)
O13 S13 1.516(12)
S13 C131 1.742(9)
S13 C132 1.807(9)
O13B S13B 1.542(14)
C131 H13A 0.9600
C131 H13B 0.9600
C131 H13C 0.9600
C132 H13D 0.9600
C132 H13E 0.9600
C132 H13F 0.9600
O14 S14 1.490(5)
S14 C142 1.735(8)
S14 C141 1.782(7)
C141 H14A 0.9600
C141 H14B 0.9600
C141 H14C 0.9600
C142 H14D 0.9600
C142 H14E 0.9600
C142 H14F 0.9600
O15 S15 1.500(5)
S15 C151 1.747(8)
S15 C152 1.759(9)
C151 H15A 0.9600
C151 H15B 0.9600
C151 H15C 0.9600
C152 H15D 0.9600
C152 H15E 0.9600
C152 H15F 0.9600
O16 S16 1.524(12)
S16 C161 1.759(8)
S16 C162 1.817(9)
O16B S16B 1.543(13)
C161 H16A 0.9600
C161 H16B 0.9600
C161 H16C 0.9600
C162 H16D 0.9600
C162 H16E 0.9600
C162 H16F 0.9600
S3 O32 1.397(6)
S3 O33 1.420(5)
S3 O31 1.420(6)
S3 C3 1.799(11)
C3 F31 1.288(10)
C3 F33 1.317(10)
C3 F32 1.334(10)

loop_
_geom_torsion_atom_site_label_1
_geom_torsion_atom_site_label_2
_geom_torsion_atom_site_label_3
_geom_torsion_atom_site_label_4
_geom_torsion
O12 V1 O13 S13 126.1(7)
O11 V1 O13 S13 23.5(8)
O16 V1 O13 S13 -110.8(14)
O16B V1 O13 S13 -160.0(7)
O13B V1 O13 S13 -20.9(7)
O15 V1 O13 S13 -141.0(7)
O14 V1 O13 S13 -68.9(7)
V1 O13 S13 C131 158.9(5)
V1 O13 S13 C132 -99.3(7)
O12 V1 O13B S13B -16.0(9)
O11 V1 O13B S13B -118.7(8)
O16 V1 O13B S13B 167.9(6)
O16B V1 O13B S13B 115.4(12)
O13 V1 O13B S13B 18.8(7)
O15 V1 O13B S13B 75.8(8)
O14 V1 O13B S13B 147.0(9)
O12 V1 O14 S14 161.5(10)
O11 V1 O14 S14 -13.0(5)
O16 V1 O14 S14 -98.0(5)
O16B V1 O14 S14 -121.3(5)
O13B V1 O14 S14 70.1(6)
O13 V1 O14 S14 93.4(5)
O15 V1 O14 S14 168.2(5)
V1 O14 S14 C142 98.5(5)
V1 O14 S14 C141 -158.6(4)
O12 V1 O15 S15 13.9(5)
O11 V1 O15 S15 -168.6(10)
O16 V1 O15 S15 119.3(5)
O16B V1 O15 S15 99.7(6)
O13B V1 O15 S15 -94.9(5)
O13 V1 O15 S15 -69.0(5)
O14 V1 O15 S15 -164.2(5)
V1 O15 S15 C151 150.6(5)
V1 O15 S15 C152 -108.0(5)
O12 V1 O16 S16 52.0(8)
O11 V1 O16 S16 155.2(7)
O16B V1 O16 S16 6.2(8)
O13B V1 O16 S16 -131.9(8)
O13 V1 O16 S16 -68.4(18)
O15 V1 O16 S16 -39.2(7)
O14 V1 O16 S16 -111.6(7)
V1 O16 S16 C161 -146.7(6)
V1 O16 S16 C162 113.8(7)
O12 V1 O16B S16B -146.3(8)
O11 V1 O16B S16B -42.8(9)
O16 V1 O16B S16B -10.1(7)
O13B V1 O16B S16B 79.1(16)
O13 V1 O16B S16B 140.6(8)
O15 V1 O16B S16B 121.3(8)
O14 V1 O16B S16B 49.4(8)
O32 S3 C3 F31 60.9(8)
O33 S3 C3 F31 -59.7(8)
O31 S3 C3 F31 -179.1(7)
O32 S3 C3 F33 -62.8(9)
O33 S3 C3 F33 176.6(7)
O31 S3 C3 F33 57.2(8)
O32 S3 C3 F32 -179.0(8)
O33 S3 C3 F32 60.4(8)
O31 S3 C3 F32 -59.0(8)
